data_7250013
loop_
_publ_author_name
'Deb, Pran Kishore'
'Menon, Anila M.'
'PSR, Fathima Nida'
'Shruti, Ipsha'
'Nidal, Sara'
'Venugopala, Katharigatta N.'
'Chopra, Deepak'

_publ_section_title
;
 Exploring intermolecular interactions and energetics in crystalline
 substituted thieno[2,3-d]pyrimidines
;
_journal_issue 14
_journal_name_full CrystEngComm
_journal_page_first 2070
_journal_page_last 2085
_journal_paper_doi 10.1039/D5CE00071H
_journal_volume 27
_journal_year 2025
_chemical_formula_moiety 'C19 H21 N3 O S'
_chemical_formula_sum 'C19 H21 N3 O S'
_chemical_formula_weight 339.45
_space_group_crystal_system monoclinic
_space_group_IT_number 14
_space_group_name_Hall '-P 2ybc'
_space_group_name_H-M_alt 'P 1 21/c 1'
_atom_sites_solution_hydrogens mixed
_atom_sites_solution_primary dual
_audit_creation_date 2025-02-14
_audit_creation_method
;
Olex2 1.5
(compiled 2024.02.16 svn.r378c4104 for OlexSys, GUI svn.r6928)
;
_audit_update_record
;
2025-02-23 deposited with the CCDC.	2025-02-25 downloaded from the CCDC.
;
_cell_angle_alpha 90
_cell_angle_beta 94.478(3)
_cell_angle_gamma 90
_cell_formula_units_Z 4
_cell_length_a 14.1073(11)
_cell_length_b 13.0293(10)
_cell_length_c 9.4999(8)
_cell_measurement_reflns_used 9499
_cell_measurement_temperature 100.00
_cell_measurement_theta_max 30.100
_cell_measurement_theta_min 2.131
_cell_volume 1740.8(2)
_computing_cell_refinement 'SAINT V8.40B (?, 2016)'
_computing_data_reduction 'SAINT V8.40B (?, 2016)'
_computing_molecular_graphics 'Olex2 1.5 (Dolomanov et al., 2009)'
_computing_publication_material 'Olex2 1.5 (Dolomanov et al., 2009)'
_computing_structure_refinement 'XL  (Sheldrick, 2008)'
_diffrn_ambient_temperature 100.00
_diffrn_measured_fraction_theta_full 0.999
_diffrn_measured_fraction_theta_max 0.997
_diffrn_measurement_device_type 'Bruker APEX-II CCD'
_diffrn_measurement_method '\f and \w scans'
_diffrn_radiation_type MoK\a
_diffrn_radiation_wavelength 0.71073
_diffrn_reflns_av_R_equivalents 0.0932
_diffrn_reflns_av_unetI/netI 0.0470
_diffrn_reflns_Laue_measured_fraction_full 0.999
_diffrn_reflns_Laue_measured_fraction_max 0.997
_diffrn_reflns_limit_h_max 19
_diffrn_reflns_limit_h_min -19
_diffrn_reflns_limit_k_max 18
_diffrn_reflns_limit_k_min -18
_diffrn_reflns_limit_l_max 12
_diffrn_reflns_limit_l_min -13
_diffrn_reflns_number 61428
_diffrn_reflns_point_group_measured_fraction_full 0.999
_diffrn_reflns_point_group_measured_fraction_max 0.997
_diffrn_reflns_theta_full 25.242
_diffrn_reflns_theta_max 30.100
_diffrn_reflns_theta_min 2.131
_diffrn_source_current 1.4
_diffrn_source_power 0.07
_diffrn_source_voltage 50.0
_diffrn_standards_number 0
_exptl_absorpt_coefficient_mu 0.196
_exptl_absorpt_correction_T_max 1.0000
_exptl_absorpt_correction_T_min 0.7457
_exptl_absorpt_correction_type numerical
_exptl_absorpt_process_details
;
SADABS-2016/2 (Bruker,2016/2) was used for absorption correction.
wR2(int) was 0.1828 before and 0.0789 after correction.
The Ratio of minimum to maximum transmission is 0.7457.
The \l/2 correction factor is Not present.
;
_exptl_crystal_colour 'clear light colourless'
_exptl_crystal_colour_lustre clear
_exptl_crystal_colour_modifier light
_exptl_crystal_colour_primary colourless
_exptl_crystal_density_diffrn 1.295
_exptl_crystal_description needle
_exptl_crystal_F_000 720
_exptl_crystal_size_max 0.594
_exptl_crystal_size_mid 0.08
_exptl_crystal_size_min 0.043
_refine_diff_density_max 0.354
_refine_diff_density_min -0.323
_refine_diff_density_rms 0.058
_refine_ls_extinction_method none
_refine_ls_goodness_of_fit_ref 1.021
_refine_ls_hydrogen_treatment mixed
_refine_ls_matrix_type full
_refine_ls_number_parameters 226
_refine_ls_number_reflns 5111
_refine_ls_number_restraints 0
_refine_ls_restrained_S_all 1.021
_refine_ls_R_factor_all 0.0628
_refine_ls_R_factor_gt 0.0415
_refine_ls_shift/su_max 0.001
_refine_ls_shift/su_mean 0.000
_refine_ls_structure_factor_coef Fsqd
_refine_ls_weighting_details 'w=1/[\s^2^(Fo^2^)+(0.0448P)^2^+0.7565P] where P=(Fo^2^+2Fc^2^)/3'
_refine_ls_weighting_scheme calc
_refine_ls_wR_factor_gt 0.0987
_refine_ls_wR_factor_ref 0.1110
_reflns_Friedel_coverage 0.000
_reflns_number_gt 3884
_reflns_number_total 5111
_reflns_threshold_expression 'I > 2\s(I)'
_cod_data_source_file d5ce00071h2.cif
_cod_data_source_block 9
_cod_depositor_comments 'Adding full bibliography for 7250012--7250019.cif.'
_cod_database_code 7250013
_shelx_shelxl_version_number 2019/1
_shelx_space_group_comment
;
The symmetry employed for this shelxl refinement is uniquely defined
by the following loop, which should always be used as a source of
symmetry information in preference to the above space-group names.
They are only intended as comments.
;
_shelx_estimated_absorpt_t_max 0.992
_shelx_estimated_absorpt_t_min 0.892
_olex2_refinement_description
;
1. Fixed Uiso
 At 1.2 times of:
  All C(H) groups
 At 1.5 times of:
  All C(H,H,H) groups
2.a Aromatic/amide H refined with riding coordinates:
 C12(H12), C8(H8), C9(H9), C11(H11), C10(H10)
2.b Idealised Me refined as rotating group:
 C18(H18A,H18B,H18C), C15(H15A,H15B,H15C), C19(H19A,H19B,H19C), C16(H16A,H16B,
 H16C), C17(H17A,H17B,H17C)
;
_olex2_submission_original_sample_id 9
_olex2_submission_special_instructions 'No special instructions were received'

loop_
_space_group_symop_operation_xyz
'x, y, z'
'-x, y+1/2, -z+1/2'
'-x, -y, -z'
'x, -y-1/2, z-1/2'

loop_
_atom_site_label
_atom_site_type_symbol
_atom_site_fract_x
_atom_site_fract_y
_atom_site_fract_z
_atom_site_U_iso_or_equiv
_atom_site_adp_type
_atom_site_occupancy
_atom_site_site_symmetry_order
_atom_site_calc_flag
_atom_site_refinement_flags_posn
_atom_site_refinement_flags_adp
_atom_site_refinement_flags_occupancy
_atom_site_disorder_assembly
_atom_site_disorder_group
S1 S 0.46409(3) 0.64008(3) 0.50285(4) 0.02186(10) Uani 1 1 d . . . . .
O1 O 0.14954(7) 0.81443(8) 0.59648(11) 0.0225(2) Uani 1 1 d . . . . .
N2 N 0.24665(8) 0.58675(8) 0.80167(12) 0.0180(2) Uani 1 1 d . . . . .
N1 N 0.36032(8) 0.51550(8) 0.65579(12) 0.0187(2) Uani 1 1 d . . . . .
N3 N 0.20732(9) 0.75783(9) 0.81238(13) 0.0186(2) Uani 1 1 d . . . . .
C13 C 0.14800(10) 0.81748(10) 0.72506(14) 0.0176(3) Uani 1 1 d . . . . .
C3 C 0.33507(10) 0.70143(9) 0.66496(14) 0.0174(3) Uani 1 1 d . . . . .
C2 C 0.26433(10) 0.68087(10) 0.75752(14) 0.0167(3) Uani 1 1 d . . . . .
C7 C 0.27629(10) 0.40507(10) 0.80849(15) 0.0184(3) Uani 1 1 d . . . . .
C4 C 0.37629(10) 0.79401(10) 0.61201(15) 0.0188(3) Uani 1 1 d . . . . .
C1 C 0.29600(10) 0.50800(9) 0.75169(14) 0.0169(3) Uani 1 1 d . . . . .
C6 C 0.37804(10) 0.61150(10) 0.61688(14) 0.0178(3) Uani 1 1 d . . . . .
C14 C 0.07946(10) 0.88608(10) 0.79960(15) 0.0192(3) Uani 1 1 d . . . . .
C12 C 0.21355(11) 0.39479(11) 0.91439(15) 0.0219(3) Uani 1 1 d . . . . .
H12 H 0.182247 0.453547 0.947616 0.026 Uiso 1 1 calc R U . . .
C5 C 0.44483(10) 0.77134(10) 0.52327(15) 0.0208(3) Uani 1 1 d . . . . .
C8 C 0.32093(11) 0.31796(10) 0.75947(16) 0.0231(3) Uani 1 1 d . . . . .
H8 H 0.363903 0.324218 0.687774 0.028 Uiso 1 1 calc R U . . .
C18 C 0.35154(11) 0.90218(10) 0.65012(16) 0.0231(3) Uani 1 1 d . . . . .
H18A H 0.303638 0.929246 0.579490 0.035 Uiso 1 1 calc R U . . .
H18B H 0.408737 0.945020 0.652506 0.035 Uiso 1 1 calc R U . . .
H18C H 0.326099 0.902787 0.743201 0.035 Uiso 1 1 calc R U . . .
C9 C 0.30261(12) 0.22202(11) 0.81542(17) 0.0277(3) Uani 1 1 d . . . . .
H9 H 0.332408 0.162737 0.780873 0.033 Uiso 1 1 calc R U . . .
C11 C 0.19688(12) 0.29899(11) 0.97111(17) 0.0270(3) Uani 1 1 d . . . . .
H11 H 0.155069 0.292432 1.044285 0.032 Uiso 1 1 calc R U . . .
C15 C -0.00350(11) 0.81761(11) 0.83770(18) 0.0264(3) Uani 1 1 d . . . . .
H15A H -0.032496 0.784845 0.752002 0.040 Uiso 1 1 calc R U . . .
H15B H -0.051153 0.859626 0.880591 0.040 Uiso 1 1 calc R U . . .
H15C H 0.020261 0.764710 0.904798 0.040 Uiso 1 1 calc R U . . .
C19 C 0.50383(11) 0.84474(11) 0.44509(17) 0.0259(3) Uani 1 1 d . . . . .
H19A H 0.566294 0.852900 0.496651 0.039 Uiso 1 1 calc R U . . .
H19B H 0.471814 0.911469 0.437109 0.039 Uiso 1 1 calc R U . . .
H19C H 0.511879 0.817731 0.350478 0.039 Uiso 1 1 calc R U . . .
C10 C 0.24118(12) 0.21263(11) 0.92115(17) 0.0287(3) Uani 1 1 d . . . . .
H10 H 0.229249 0.147027 0.959676 0.034 Uiso 1 1 calc R U . . .
C16 C 0.12827(12) 0.93360(11) 0.93327(17) 0.0273(3) Uani 1 1 d . . . . .
H16A H 0.144092 0.879503 1.002843 0.041 Uiso 1 1 calc R U . . .
H16B H 0.085413 0.983339 0.972583 0.041 Uiso 1 1 calc R U . . .
H16C H 0.186634 0.968433 0.910130 0.041 Uiso 1 1 calc R U . . .
C17 C 0.04283(13) 0.97037(12) 0.69760(18) 0.0310(4) Uani 1 1 d . . . . .
H17A H 0.095771 1.014823 0.675791 0.046 Uiso 1 1 calc R U . . .
H17B H -0.005321 1.011206 0.741236 0.046 Uiso 1 1 calc R U . . .
H17C H 0.014541 0.939134 0.610337 0.046 Uiso 1 1 calc R U . . .
H3 H 0.1893(13) 0.7435(13) 0.896(2) 0.027(5) Uiso 1 1 d . . . . .

loop_
_atom_site_aniso_label
_atom_site_aniso_U_11
_atom_site_aniso_U_22
_atom_site_aniso_U_33
_atom_site_aniso_U_23
_atom_site_aniso_U_13
_atom_site_aniso_U_12
S1 0.02403(19) 0.02099(16) 0.02176(18) 0.00053(13) 0.00956(14) 0.00140(13)
O1 0.0283(6) 0.0245(5) 0.0151(5) 0.0005(4) 0.0044(4) 0.0034(4)
N2 0.0226(6) 0.0162(5) 0.0156(5) -0.0002(4) 0.0040(4) 0.0014(4)
N1 0.0221(6) 0.0173(5) 0.0170(6) -0.0007(4) 0.0037(5) 0.0009(4)
N3 0.0243(6) 0.0172(5) 0.0150(6) 0.0011(4) 0.0067(5) 0.0045(4)
C13 0.0218(7) 0.0151(5) 0.0162(6) 0.0006(5) 0.0040(5) 0.0002(5)
C3 0.0217(7) 0.0156(5) 0.0150(6) 0.0000(5) 0.0031(5) 0.0008(5)
C2 0.0210(7) 0.0158(5) 0.0134(6) 0.0001(5) 0.0019(5) 0.0031(5)
C7 0.0217(7) 0.0161(6) 0.0171(6) 0.0002(5) -0.0003(5) -0.0013(5)
C4 0.0222(7) 0.0171(6) 0.0171(6) 0.0011(5) 0.0018(5) 0.0003(5)
C1 0.0200(6) 0.0160(5) 0.0146(6) -0.0003(5) 0.0015(5) 0.0000(5)
C6 0.0200(7) 0.0184(6) 0.0154(6) -0.0011(5) 0.0038(5) 0.0004(5)
C14 0.0228(7) 0.0173(6) 0.0183(7) 0.0003(5) 0.0067(5) 0.0032(5)
C12 0.0248(7) 0.0202(6) 0.0208(7) 0.0008(5) 0.0024(6) -0.0029(5)
C5 0.0232(7) 0.0199(6) 0.0196(7) 0.0024(5) 0.0033(5) -0.0014(5)
C8 0.0305(8) 0.0179(6) 0.0210(7) -0.0018(5) 0.0022(6) 0.0005(5)
C18 0.0292(8) 0.0167(6) 0.0239(7) 0.0015(5) 0.0048(6) -0.0002(5)
C9 0.0393(9) 0.0162(6) 0.0271(8) -0.0016(6) -0.0005(7) 0.0001(6)
C11 0.0308(8) 0.0248(7) 0.0258(8) 0.0043(6) 0.0046(6) -0.0069(6)
C15 0.0241(7) 0.0256(7) 0.0308(8) 0.0017(6) 0.0093(6) 0.0011(6)
C19 0.0260(8) 0.0258(7) 0.0264(8) 0.0072(6) 0.0065(6) -0.0031(6)
C10 0.0393(9) 0.0183(6) 0.0279(8) 0.0030(6) -0.0018(7) -0.0072(6)
C16 0.0313(8) 0.0227(6) 0.0283(8) -0.0086(6) 0.0047(7) 0.0049(6)
C17 0.0374(9) 0.0269(7) 0.0298(8) 0.0090(6) 0.0103(7) 0.0128(6)

loop_
_atom_type_symbol
_atom_type_description
_atom_type_scat_dispersion_real
_atom_type_scat_dispersion_imag
_atom_type_scat_source
C C 0.0033 0.0016 'International Tables Vol C Tables 4.2.6.8 and 6.1.1.4'
H H 0.0000 0.0000 'International Tables Vol C Tables 4.2.6.8 and 6.1.1.4'
N N 0.0061 0.0033 'International Tables Vol C Tables 4.2.6.8 and 6.1.1.4'
O O 0.0106 0.0060 'International Tables Vol C Tables 4.2.6.8 and 6.1.1.4'
S S 0.1246 0.1234 'International Tables Vol C Tables 4.2.6.8 and 6.1.1.4'

loop_
_geom_angle_atom_site_label_1
_geom_angle_atom_site_label_2
_geom_angle_atom_site_label_3
_geom_angle
_geom_angle_site_symmetry_1
_geom_angle_site_symmetry_3
_geom_angle_publ_flag
C6 S1 C5 91.05(6) . . ?
C2 N2 C1 118.54(11) . . ?
C6 N1 C1 114.14(11) . . ?
C13 N3 C2 121.17(11) . . ?
C13 N3 H3 117.7(12) . . ?
C2 N3 H3 113.5(12) . . ?
O1 C13 N3 121.82(12) . . ?
O1 C13 C14 122.80(13) . . ?
N3 C13 C14 115.37(11) . . ?
C2 C3 C4 134.46(12) . . ?
C2 C3 C6 112.83(11) . . ?
C6 C3 C4 112.66(11) . . ?
N2 C2 N3 114.45(11) . . ?
N2 C2 C3 122.28(11) . . ?
C3 C2 N3 123.27(11) . . ?
C12 C7 C1 119.80(12) . . ?
C8 C7 C1 120.85(12) . . ?
C8 C7 C12 119.34(12) . . ?
C3 C4 C18 126.23(12) . . ?
C5 C4 C3 110.98(11) . . ?
C5 C4 C18 122.77(12) . . ?
N2 C1 C7 116.41(11) . . ?
N1 C1 N2 125.50(12) . . ?
N1 C1 C7 118.09(11) . . ?
N1 C6 S1 122.11(10) . . ?
N1 C6 C3 126.47(12) . . ?
C3 C6 S1 111.36(10) . . ?
C13 C14 C15 106.86(11) . . ?
C16 C14 C13 111.18(12) . . ?
C16 C14 C15 109.97(12) . . ?
C16 C14 C17 110.13(12) . . ?
C17 C14 C13 108.73(11) . . ?
C17 C14 C15 109.91(13) . . ?
C7 C12 H12 119.9 . . ?
C11 C12 C7 120.14(13) . . ?
C11 C12 H12 119.9 . . ?
C4 C5 S1 113.90(10) . . ?
C4 C5 C19 127.93(13) . . ?
C19 C5 S1 118.16(10) . . ?
C7 C8 H8 120.0 . . ?
C9 C8 C7 120.10(13) . . ?
C9 C8 H8 120.0 . . ?
C4 C18 H18A 109.5 . . ?
C4 C18 H18B 109.5 . . ?
C4 C18 H18C 109.5 . . ?
H18A C18 H18B 109.5 . . ?
H18A C18 H18C 109.5 . . ?
H18B C18 H18C 109.5 . . ?
C8 C9 H9 119.9 . . ?
C10 C9 C8 120.20(14) . . ?
C10 C9 H9 119.9 . . ?
C12 C11 H11 119.9 . . ?
C12 C11 C10 120.14(14) . . ?
C10 C11 H11 119.9 . . ?
C14 C15 H15A 109.5 . . ?
C14 C15 H15B 109.5 . . ?
C14 C15 H15C 109.5 . . ?
H15A C15 H15B 109.5 . . ?
H15A C15 H15C 109.5 . . ?
H15B C15 H15C 109.5 . . ?
C5 C19 H19A 109.5 . . ?
C5 C19 H19B 109.5 . . ?
C5 C19 H19C 109.5 . . ?
H19A C19 H19B 109.5 . . ?
H19A C19 H19C 109.5 . . ?
H19B C19 H19C 109.5 . . ?
C9 C10 C11 120.07(13) . . ?
C9 C10 H10 120.0 . . ?
C11 C10 H10 120.0 . . ?
C14 C16 H16A 109.5 . . ?
C14 C16 H16B 109.5 . . ?
C14 C16 H16C 109.5 . . ?
H16A C16 H16B 109.5 . . ?
H16A C16 H16C 109.5 . . ?
H16B C16 H16C 109.5 . . ?
C14 C17 H17A 109.5 . . ?
C14 C17 H17B 109.5 . . ?
C14 C17 H17C 109.5 . . ?
H17A C17 H17B 109.5 . . ?
H17A C17 H17C 109.5 . . ?
H17B C17 H17C 109.5 . . ?

loop_
_geom_bond_atom_site_label_1
_geom_bond_atom_site_label_2
_geom_bond_distance
_geom_bond_site_symmetry_2
_geom_bond_publ_flag
S1 C6 1.7295(13) . ?
S1 C5 1.7448(14) . ?
O1 C13 1.2241(16) . ?
N2 C2 1.3261(16) . ?
N2 C1 1.3470(16) . ?
N1 C1 1.3387(16) . ?
N1 C6 1.3335(16) . ?
N3 C13 1.3726(18) . ?
N3 C2 1.4104(16) . ?
N3 H3 0.872(18) . ?
C13 C14 1.5304(18) . ?
C3 C2 1.4064(18) . ?
C3 C4 1.4464(17) . ?
C3 C6 1.4115(17) . ?
C7 C1 1.4800(17) . ?
C7 C12 1.3974(19) . ?
C7 C8 1.3955(18) . ?
C4 C5 1.3638(19) . ?
C4 C18 1.5029(18) . ?
C14 C15 1.537(2) . ?
C14 C16 1.528(2) . ?
C14 C17 1.528(2) . ?
C12 H12 0.9500 . ?
C12 C11 1.3869(19) . ?
C5 C19 1.5018(18) . ?
C8 H8 0.9500 . ?
C8 C9 1.3904(19) . ?
C18 H18A 0.9800 . ?
C18 H18B 0.9800 . ?
C18 H18C 0.9800 . ?
C9 H9 0.9500 . ?
C9 C10 1.382(2) . ?
C11 H11 0.9500 . ?
C11 C10 1.389(2) . ?
C15 H15A 0.9800 . ?
C15 H15B 0.9800 . ?
C15 H15C 0.9800 . ?
C19 H19A 0.9800 . ?
C19 H19B 0.9800 . ?
C19 H19C 0.9800 . ?
C10 H10 0.9500 . ?
C16 H16A 0.9800 . ?
C16 H16B 0.9800 . ?
C16 H16C 0.9800 . ?
C17 H17A 0.9800 . ?
C17 H17B 0.9800 . ?
C17 H17C 0.9800 . ?

loop_
_geom_torsion_atom_site_label_1
_geom_torsion_atom_site_label_2
_geom_torsion_atom_site_label_3
_geom_torsion_atom_site_label_4
_geom_torsion
_geom_torsion_site_symmetry_1
_geom_torsion_site_symmetry_2
_geom_torsion_site_symmetry_3
_geom_torsion_site_symmetry_4
_geom_torsion_publ_flag
O1 C13 C14 C15 99.46(16) . . . . ?
O1 C13 C14 C16 -140.53(14) . . . . ?
O1 C13 C14 C17 -19.13(19) . . . . ?
N3 C13 C14 C15 -79.62(15) . . . . ?
N3 C13 C14 C16 40.39(16) . . . . ?
N3 C13 C14 C17 161.80(13) . . . . ?
C13 N3 C2 N2 -119.18(14) . . . . ?
C13 N3 C2 C3 61.56(19) . . . . ?
C3 C4 C5 S1 -1.24(17) . . . . ?
C3 C4 C5 C19 179.28(15) . . . . ?
C2 N2 C1 N1 -2.5(2) . . . . ?
C2 N2 C1 C7 177.69(13) . . . . ?
C2 N3 C13 O1 -8.1(2) . . . . ?
C2 N3 C13 C14 170.95(12) . . . . ?
C2 C3 C4 C5 179.55(16) . . . . ?
C2 C3 C4 C18 1.4(3) . . . . ?
C2 C3 C6 S1 179.72(11) . . . . ?
C2 C3 C6 N1 -3.1(2) . . . . ?
C7 C12 C11 C10 -1.1(2) . . . . ?
C7 C8 C9 C10 -0.9(2) . . . . ?
C4 C3 C2 N2 -172.25(15) . . . . ?
C4 C3 C2 N3 7.0(3) . . . . ?
C4 C3 C6 S1 -2.47(16) . . . . ?
C4 C3 C6 N1 174.68(14) . . . . ?
C1 N2 C2 N3 178.24(12) . . . . ?
C1 N2 C2 C3 -2.5(2) . . . . ?
C1 N1 C6 S1 175.77(11) . . . . ?
C1 N1 C6 C3 -1.1(2) . . . . ?
C1 C7 C12 C11 -178.08(14) . . . . ?
C1 C7 C8 C9 179.09(14) . . . . ?
C6 S1 C5 C4 -0.13(13) . . . . ?
C6 S1 C5 C19 179.41(13) . . . . ?
C6 N1 C1 N2 4.2(2) . . . . ?
C6 N1 C1 C7 -176.02(13) . . . . ?
C6 C3 C2 N2 4.9(2) . . . . ?
C6 C3 C2 N3 -175.88(13) . . . . ?
C6 C3 C4 C5 2.38(18) . . . . ?
C6 C3 C4 C18 -175.78(14) . . . . ?
C12 C7 C1 N2 -3.7(2) . . . . ?
C12 C7 C1 N1 176.48(14) . . . . ?
C12 C7 C8 C9 0.3(2) . . . . ?
C12 C11 C10 C9 0.5(3) . . . . ?
C5 S1 C6 N1 -175.80(13) . . . . ?
C5 S1 C6 C3 1.49(12) . . . . ?
C8 C7 C1 N2 177.48(14) . . . . ?
C8 C7 C1 N1 -2.3(2) . . . . ?
C8 C7 C12 C11 0.8(2) . . . . ?
C8 C9 C10 C11 0.5(3) . . . . ?
C18 C4 C5 S1 176.99(12) . . . . ?
C18 C4 C5 C19 -2.5(3) . . . . ?
